data_1561092
loop_
_publ_author_name
'Ouadoudi, Omar'
'Kaehler, Tanja'
'Bolte, Michael'
'Lerner, Hans-Wolfram'
'Wagner, Matthias'

_publ_section_title
;
 One tool to bring them all: Au-catalyzed synthesis of B,O- and B,N-doped
 PAHs from boronic and borinic acids
;
_journal_issue 16
_journal_name_full 'Chemical Science'
_journal_page_first 5898
_journal_page_last 5909
_journal_paper_doi 10.1039/D1SC00543J
_journal_volume 12
_journal_year 2021
_chemical_formula_moiety 'C31 H28 Br F3'
_chemical_formula_sum 'C31 H28 Br F3'
_chemical_formula_weight 537.44
_space_group_crystal_system orthorhombic
_space_group_IT_number 61
_space_group_name_Hall '-P 2ac 2ab'
_space_group_name_H-M_alt 'P b c a'
_atom_sites_solution_hydrogens geom
_atom_sites_solution_primary direct
_audit_creation_method SHELXL-2018/3
_audit_update_record
;
2021-01-26 deposited with the CCDC.	2021-03-17 downloaded from the CCDC.
;
_cell_angle_alpha 90
_cell_angle_beta 90
_cell_angle_gamma 90
_cell_formula_units_Z 8
_cell_length_a 19.2423(12)
_cell_length_b 10.9228(5)
_cell_length_c 26.3907(12)
_cell_measurement_reflns_used 14742
_cell_measurement_temperature 173(2)
_cell_measurement_theta_max 25.81
_cell_measurement_theta_min 2.28
_cell_volume 5546.8(5)
_computing_cell_refinement 'X-Area (Stoe & Cie, 2001)'
_computing_data_collection 'X-Area (Stoe & Cie, 2001)'
_computing_data_reduction 'X-Area (Stoe & Cie, 2001)'
_computing_molecular_graphics 'XP in SHELXTL-Plus (Sheldrick, 2008)'
_computing_structure_refinement 'SHELXL-2018/3 (Sheldrick, 2018)'
_diffrn_ambient_temperature 173(2)
_diffrn_measured_fraction_theta_full 0.997
_diffrn_measured_fraction_theta_max 0.994
_diffrn_measurement_device_type 'STOE IPDS II two-circle-diffractometer'
_diffrn_measurement_method \w
_diffrn_radiation_type MoK\a
_diffrn_radiation_wavelength 0.71073
_diffrn_reflns_av_R_equivalents 0.0510
_diffrn_reflns_av_unetI/netI 0.0500
_diffrn_reflns_Laue_measured_fraction_full 0.997
_diffrn_reflns_Laue_measured_fraction_max 0.994
_diffrn_reflns_limit_h_max 17
_diffrn_reflns_limit_h_min -23
_diffrn_reflns_limit_k_max 11
_diffrn_reflns_limit_k_min -13
_diffrn_reflns_limit_l_max 31
_diffrn_reflns_limit_l_min -30
_diffrn_reflns_number 20775
_diffrn_reflns_point_group_measured_fraction_full 0.997
_diffrn_reflns_point_group_measured_fraction_max 0.994
_diffrn_reflns_theta_full 25.000
_diffrn_reflns_theta_max 25.401
_diffrn_reflns_theta_min 2.279
_diffrn_source 'Genix 3D I\mS microfocus X-ray source'
_exptl_absorpt_coefficient_mu 1.518
_exptl_absorpt_correction_T_max 1.000
_exptl_absorpt_correction_T_min 0.768
_exptl_absorpt_correction_type multi-scan
_exptl_absorpt_process_details 'X-Area (Stoe & Cie, 2001)'
_exptl_crystal_colour colourless
_exptl_crystal_density_diffrn 1.287
_exptl_crystal_description block
_exptl_crystal_F_000 2208
_exptl_crystal_size_max 0.260
_exptl_crystal_size_mid 0.230
_exptl_crystal_size_min 0.220
_refine_diff_density_max 0.553
_refine_diff_density_min -0.386
_refine_diff_density_rms 0.054
_refine_ls_extinction_method none
_refine_ls_goodness_of_fit_ref 1.062
_refine_ls_hydrogen_treatment constr
_refine_ls_matrix_type full
_refine_ls_number_parameters 329
_refine_ls_number_reflns 5072
_refine_ls_number_restraints 30
_refine_ls_restrained_S_all 1.060
_refine_ls_R_factor_all 0.0974
_refine_ls_R_factor_gt 0.0605
_refine_ls_shift/su_max 0.001
_refine_ls_shift/su_mean 0.000
_refine_ls_structure_factor_coef Fsqd
_refine_ls_weighting_details 'w=1/[\s^2^(Fo^2^)+(0.0607P)^2^+2.7777P] where P=(Fo^2^+2Fc^2^)/3'
_refine_ls_weighting_scheme calc
_refine_ls_wR_factor_gt 0.1241
_refine_ls_wR_factor_ref 0.1388
_reflns_Friedel_coverage 0.000
_reflns_number_gt 3483
_reflns_number_total 5072
_reflns_threshold_expression 'I > 2\s(I)'
_cod_data_source_file d1sc00543j2.cif
_cod_data_source_block wa2849
_cod_depositor_comments 'Adding full bibliography for 1561085--1561097.cif.'
_cod_database_code 1561092
_shelx_shelxl_version_number 2018/3
_shelx_space_group_comment
; 
The symmetry employed for this shelxl refinement is uniquely defined 
by the following loop, which should always be used as a source of 
symmetry information in preference to the above space-group names. 
They are only intended as comments. 
;
_shelx_estimated_absorpt_t_min 0.694
_shelx_estimated_absorpt_t_max 0.731

loop_
_space_group_symop_operation_xyz
'x, y, z'
'-x+1/2, -y, z+1/2'
'-x, y+1/2, -z+1/2'
'x+1/2, -y+1/2, -z'
'-x, -y, -z'
'x-1/2, y, -z-1/2'
'x, -y-1/2, z-1/2'
'-x-1/2, y-1/2, z'

loop_
_atom_site_label
_atom_site_type_symbol
_atom_site_fract_x
_atom_site_fract_y
_atom_site_fract_z
_atom_site_U_iso_or_equiv
_atom_site_adp_type
_atom_site_occupancy
_atom_site_site_symmetry_order
_atom_site_calc_flag
_atom_site_refinement_flags_posn
_atom_site_refinement_flags_adp
_atom_site_refinement_flags_occupancy
_atom_site_disorder_assembly
_atom_site_disorder_group
Br1 Br 0.33032(2) 0.53009(5) 0.70653(2) 0.05754(17) Uani 1 1 d . . . . .
F1 F -0.01841(18) 0.4856(5) 0.67125(13) 0.1248(16) Uani 1 1 d . . . . .
F2 F -0.01488(15) 0.6132(3) 0.73033(16) 0.1046(12) Uani 1 1 d . . . . .
F3 F -0.01311(14) 0.4230(3) 0.74675(13) 0.0848(9) Uani 1 1 d . . . . .
C1 C 0.23265(19) 0.5187(4) 0.70710(14) 0.0390(8) Uani 1 1 d . . . . .
C2 C 0.1934(2) 0.6037(4) 0.67973(14) 0.0389(9) Uani 1 1 d . . . . .
C3 C 0.1212(2) 0.5963(4) 0.68275(15) 0.0442(9) Uani 1 1 d . . . . .
H3 H 0.093547 0.654275 0.665084 0.053 Uiso 1 1 calc R U . . .
C4 C 0.0892(2) 0.5056(4) 0.71110(15) 0.0447(10) Uani 1 1 d . . . . .
C5 C 0.1284(2) 0.4197(4) 0.73683(14) 0.0424(9) Uani 1 1 d . . . . .
H5 H 0.106048 0.356761 0.755553 0.051 Uiso 1 1 calc R U . . .
C6 C 0.2014(2) 0.4253(3) 0.73537(14) 0.0385(9) Uani 1 1 d . . . . .
C7 C 0.0120(3) 0.5024(5) 0.7144(2) 0.0696(15) Uani 1 1 d . . . . .
C11 C 0.2245(2) 0.6972(4) 0.64923(15) 0.0450(9) Uani 1 1 d . . . . .
C12 C 0.2479(2) 0.7725(4) 0.62157(14) 0.0471(10) Uani 1 1 d . . . . .
C21 C 0.2763(2) 0.8605(4) 0.58671(14) 0.0457(10) Uani 1 1 d . . . . .
C22 C 0.2357(2) 0.9537(4) 0.56726(15) 0.0474(10) Uani 1 1 d . . . . .
H22 H 0.188737 0.961213 0.577863 0.057 Uiso 1 1 calc R U . . .
C23 C 0.2624(2) 1.0360(4) 0.53261(14) 0.0477(10) Uani 1 1 d . . . . .
H23 H 0.233162 1.098641 0.519615 0.057 Uiso 1 1 calc R U . . .
C24 C 0.3307(2) 1.0296(4) 0.51637(13) 0.0455(9) Uani 1 1 d . . . . .
C25 C 0.3712(3) 0.9364(5) 0.53692(19) 0.0655(13) Uani 1 1 d . . . . .
H25 H 0.418323 0.929389 0.526705 0.079 Uiso 1 1 calc R U . . .
C26 C 0.3451(2) 0.8539(5) 0.57163(19) 0.0640(13) Uani 1 1 d . . . . .
H26 H 0.374457 0.792288 0.585247 0.077 Uiso 1 1 calc R U . . .
C27 C 0.3626(2) 1.1188(4) 0.47830(15) 0.0522(11) Uani 1 1 d . . . . .
C28 C 0.4212(3) 1.1893(6) 0.5043(2) 0.094(2) Uani 1 1 d . . . . .
H28A H 0.402658 1.233345 0.533678 0.141 Uiso 1 1 calc R U . . .
H28B H 0.457179 1.131804 0.515493 0.141 Uiso 1 1 calc R U . . .
H28C H 0.441442 1.247992 0.480379 0.141 Uiso 1 1 calc R U . . .
C29 C 0.3888(4) 1.0493(6) 0.4327(2) 0.101(2) Uani 1 1 d . . . . .
H29A H 0.409199 1.106881 0.408380 0.152 Uiso 1 1 calc R U . . .
H29B H 0.424167 0.990194 0.443389 0.152 Uiso 1 1 calc R U . . .
H29C H 0.350037 1.005876 0.416675 0.152 Uiso 1 1 calc R U . . .
C30 C 0.3098(3) 1.2149(5) 0.46005(17) 0.0682(14) Uani 1 1 d . . . . .
H30A H 0.292205 1.261021 0.489195 0.102 Uiso 1 1 calc R U . . .
H30B H 0.332532 1.271161 0.436327 0.102 Uiso 1 1 calc R U . . .
H30C H 0.271081 1.173755 0.442984 0.102 Uiso 1 1 calc R U . . .
C31 C 0.2411(2) 0.3386(4) 0.76425(14) 0.0426(9) Uani 1 1 d . . . . .
C32 C 0.2729(2) 0.2673(4) 0.78896(14) 0.0426(9) Uani 1 1 d . . . . .
C41 C 0.31442(19) 0.1821(3) 0.81770(14) 0.0374(9) Uani 1 1 d . . . . .
C42 C 0.3858(2) 0.1968(4) 0.82040(15) 0.0472(10) Uani 1 1 d . . . . .
H42 H 0.406957 0.264086 0.803560 0.057 Uiso 1 1 calc R U . . .
C43 C 0.4269(2) 0.1154(4) 0.84717(16) 0.0496(10) Uani 1 1 d . . . . .
H43 H 0.475731 0.128024 0.848533 0.060 Uiso 1 1 calc R U . . .
C44 C 0.3981(2) 0.0156(4) 0.87206(14) 0.0442(10) Uani 1 1 d . . . . .
C45 C 0.3268(2) 0.0024(3) 0.86915(14) 0.0449(10) Uani 1 1 d . . . . .
H45 H 0.305562 -0.064871 0.885908 0.054 Uiso 1 1 calc R U . . .
C46 C 0.2851(2) 0.0836(4) 0.84272(14) 0.0444(9) Uani 1 1 d . . . . .
H46 H 0.236221 0.071613 0.841771 0.053 Uiso 1 1 calc R U . . .
C47 C 0.4428(2) -0.0770(4) 0.90159(16) 0.0556(11) Uani 1 1 d D . . . .
C48 C 0.5194(3) -0.0375(8) 0.9041(3) 0.109(3) Uani 0.920(10) 1 d D . P A 1
H48A H 0.522821 0.042170 0.921025 0.164 Uiso 0.920(10) 1 calc R U P A 1
H48B H 0.546009 -0.098426 0.923303 0.164 Uiso 0.920(10) 1 calc R U P A 1
H48C H 0.538200 -0.031149 0.869735 0.164 Uiso 0.920(10) 1 calc R U P A 1
C49 C 0.4168(3) -0.0869(6) 0.95551(19) 0.075(2) Uani 0.920(10) 1 d D . P A 1
H49A H 0.419709 -0.006665 0.971956 0.113 Uiso 0.920(10) 1 calc R U P A 1
H49B H 0.368376 -0.114747 0.955367 0.113 Uiso 0.920(10) 1 calc R U P A 1
H49C H 0.445455 -0.145880 0.974145 0.113 Uiso 0.920(10) 1 calc R U P A 1
C50 C 0.4388(5) -0.1995(6) 0.8755(2) 0.108(3) Uani 0.920(10) 1 d D . P A 1
H50A H 0.455788 -0.191662 0.840683 0.161 Uiso 0.920(10) 1 calc R U P A 1
H50B H 0.467530 -0.258879 0.893880 0.161 Uiso 0.920(10) 1 calc R U P A 1
H50C H 0.390451 -0.227745 0.875102 0.161 Uiso 0.920(10) 1 calc R U P A 1
C48' C 0.506(2) -0.115(5) 0.8718(18) 0.050(16) Uiso 0.080(10) 1 d D . P A 2
H48D H 0.491650 -0.146883 0.838634 0.075 Uiso 0.080(10) 1 calc R U P A 2
H48E H 0.536767 -0.044642 0.866996 0.075 Uiso 0.080(10) 1 calc R U P A 2
H48F H 0.531053 -0.179530 0.890299 0.075 Uiso 0.080(10) 1 calc R U P A 2
C49' C 0.463(4) -0.028(7) 0.9530(15) 0.10(3) Uiso 0.080(10) 1 d D . P A 2
H49D H 0.421305 -0.003484 0.971654 0.145 Uiso 0.080(10) 1 calc R U P A 2
H49E H 0.487836 -0.091393 0.972058 0.145 Uiso 0.080(10) 1 calc R U P A 2
H49F H 0.493550 0.043494 0.948755 0.145 Uiso 0.080(10) 1 calc R U P A 2
C50' C 0.396(4) -0.188(5) 0.909(3) 0.15(5) Uiso 0.080(10) 1 d D . P A 2
H50D H 0.354494 -0.163996 0.927870 0.220 Uiso 0.080(10) 1 calc R U P A 2
H50E H 0.381682 -0.218981 0.875274 0.220 Uiso 0.080(10) 1 calc R U P A 2
H50F H 0.421034 -0.251859 0.926934 0.220 Uiso 0.080(10) 1 calc R U P A 2

loop_
_atom_site_aniso_label
_atom_site_aniso_U_11
_atom_site_aniso_U_22
_atom_site_aniso_U_33
_atom_site_aniso_U_23
_atom_site_aniso_U_13
_atom_site_aniso_U_12
Br1 0.0400(2) 0.0641(3) 0.0685(3) 0.0072(2) 0.0063(2) 0.0036(2)
F1 0.066(2) 0.226(5) 0.083(2) 0.020(3) -0.0339(18) -0.040(3)
F2 0.0451(17) 0.093(3) 0.176(4) 0.016(2) -0.0001(19) 0.0064(17)
F3 0.0483(16) 0.100(2) 0.107(2) 0.0357(19) -0.0013(16) -0.0183(16)
C1 0.041(2) 0.042(2) 0.0341(18) -0.0045(18) 0.0031(16) 0.0012(17)
C2 0.050(2) 0.033(2) 0.0340(19) 0.0020(17) -0.0007(16) 0.0007(17)
C3 0.049(2) 0.042(2) 0.041(2) 0.0075(18) -0.0109(18) 0.001(2)
C4 0.041(2) 0.046(2) 0.046(2) 0.0036(19) -0.0081(18) -0.0077(17)
C5 0.050(2) 0.037(2) 0.040(2) 0.0048(17) -0.0052(18) -0.0100(19)
C6 0.048(2) 0.032(2) 0.035(2) -0.0031(17) -0.0016(17) 0.0047(18)
C7 0.051(3) 0.074(4) 0.084(4) 0.023(3) -0.017(3) -0.009(2)
C11 0.057(2) 0.039(2) 0.040(2) 0.0001(19) 0.0015(19) -0.0018(19)
C12 0.061(3) 0.042(2) 0.038(2) 0.000(2) 0.006(2) -0.0027(19)
C21 0.061(3) 0.043(2) 0.0334(19) -0.0004(18) 0.0027(19) -0.008(2)
C22 0.047(2) 0.049(3) 0.046(2) 0.006(2) 0.0017(18) -0.006(2)
C23 0.055(3) 0.046(2) 0.042(2) 0.003(2) -0.0036(18) -0.003(2)
C24 0.059(2) 0.046(2) 0.0322(18) -0.0026(18) 0.0044(19) -0.013(2)
C25 0.056(3) 0.067(3) 0.073(3) 0.021(3) 0.014(2) 0.003(2)
C26 0.059(3) 0.063(3) 0.070(3) 0.020(3) 0.009(2) 0.008(2)
C27 0.067(3) 0.048(3) 0.041(2) 0.0027(19) 0.009(2) -0.019(2)
C28 0.087(4) 0.090(4) 0.105(5) 0.024(4) -0.010(3) -0.049(4)
C29 0.161(7) 0.077(4) 0.066(3) 0.008(3) 0.056(4) 0.007(4)
C30 0.096(4) 0.059(3) 0.050(3) 0.016(2) 0.008(2) -0.014(3)
C31 0.057(3) 0.034(2) 0.036(2) -0.0004(17) 0.0029(18) 0.0061(19)
C32 0.057(2) 0.036(2) 0.035(2) -0.0026(18) -0.0007(19) 0.0062(19)
C41 0.046(2) 0.032(2) 0.0336(18) -0.0030(16) -0.0019(16) 0.0074(16)
C42 0.058(3) 0.039(2) 0.044(2) 0.0087(19) 0.001(2) -0.003(2)
C43 0.047(2) 0.050(3) 0.051(2) 0.007(2) -0.0025(19) 0.002(2)
C44 0.053(2) 0.043(2) 0.036(2) 0.0019(18) 0.0003(18) 0.0110(19)
C45 0.060(3) 0.033(2) 0.042(2) 0.0095(16) 0.001(2) -0.0021(19)
C46 0.048(2) 0.043(2) 0.042(2) 0.0016(18) -0.0015(18) 0.0020(19)
C47 0.062(3) 0.058(3) 0.047(2) 0.010(2) 0.001(2) 0.017(2)
C48 0.062(4) 0.134(7) 0.132(7) 0.072(6) -0.010(4) 0.024(4)
C49 0.081(4) 0.096(5) 0.049(3) 0.023(3) 0.000(3) 0.033(4)
C50 0.176(8) 0.067(4) 0.080(5) -0.006(3) -0.035(5) 0.071(5)

loop_
_atom_type_symbol
_atom_type_description
_atom_type_scat_dispersion_real
_atom_type_scat_dispersion_imag
_atom_type_scat_source
C C 0.0033 0.0016 'International Tables Vol C Tables 4.2.6.8 and 6.1.1.4'
H H 0.0000 0.0000 'International Tables Vol C Tables 4.2.6.8 and 6.1.1.4'
Br Br -0.2901 2.4595 'International Tables Vol C Tables 4.2.6.8 and 6.1.1.4'
F F 0.0171 0.0103 'International Tables Vol C Tables 4.2.6.8 and 6.1.1.4'

loop_
_geom_angle_atom_site_label_1
_geom_angle_atom_site_label_2
_geom_angle_atom_site_label_3
_geom_angle
_geom_angle_site_symmetry_1
_geom_angle_site_symmetry_3
_geom_angle_publ_flag
C2 C1 C6 121.8(4) . . ?
C2 C1 Br1 119.4(3) . . ?
C6 C1 Br1 118.8(3) . . ?
C3 C2 C1 118.1(4) . . ?
C3 C2 C11 119.4(4) . . ?
C1 C2 C11 122.6(4) . . ?
C4 C3 C2 121.1(4) . . ?
C4 C3 H3 119.5 . . ?
C2 C3 H3 119.5 . . ?
C5 C4 C3 120.4(4) . . ?
C5 C4 C7 120.1(4) . . ?
C3 C4 C7 119.5(4) . . ?
C4 C5 C6 120.2(4) . . ?
C4 C5 H5 119.9 . . ?
C6 C5 H5 119.9 . . ?
C1 C6 C5 118.4(4) . . ?
C1 C6 C31 122.3(4) . . ?
C5 C6 C31 119.2(4) . . ?
F1 C7 F3 108.3(4) . . ?
F1 C7 F2 102.9(4) . . ?
F3 C7 F2 104.1(5) . . ?
F1 C7 C4 113.8(5) . . ?
F3 C7 C4 114.9(4) . . ?
F2 C7 C4 111.7(4) . . ?
C12 C11 C2 176.0(4) . . ?
C11 C12 C21 178.0(4) . . ?
C22 C21 C26 118.1(4) . . ?
C22 C21 C12 121.1(4) . . ?
C26 C21 C12 120.8(4) . . ?
C21 C22 C23 121.0(4) . . ?
C21 C22 H22 119.5 . . ?
C23 C22 H22 119.5 . . ?
C22 C23 C24 121.7(4) . . ?
C22 C23 H23 119.2 . . ?
C24 C23 H23 119.2 . . ?
C23 C24 C25 116.6(4) . . ?
C23 C24 C27 123.5(4) . . ?
C25 C24 C27 119.9(4) . . ?
C26 C25 C24 122.2(4) . . ?
C26 C25 H25 118.9 . . ?
C24 C25 H25 118.9 . . ?
C25 C26 C21 120.3(4) . . ?
C25 C26 H26 119.8 . . ?
C21 C26 H26 119.8 . . ?
C29 C27 C24 109.7(4) . . ?
C29 C27 C28 111.4(5) . . ?
C24 C27 C28 108.8(4) . . ?
C29 C27 C30 108.3(4) . . ?
C24 C27 C30 112.1(4) . . ?
C28 C27 C30 106.5(4) . . ?
C27 C28 H28A 109.5 . . ?
C27 C28 H28B 109.5 . . ?
H28A C28 H28B 109.5 . . ?
C27 C28 H28C 109.5 . . ?
H28A C28 H28C 109.5 . . ?
H28B C28 H28C 109.5 . . ?
C27 C29 H29A 109.5 . . ?
C27 C29 H29B 109.5 . . ?
H29A C29 H29B 109.5 . . ?
C27 C29 H29C 109.5 . . ?
H29A C29 H29C 109.5 . . ?
H29B C29 H29C 109.5 . . ?
C27 C30 H30A 109.5 . . ?
C27 C30 H30B 109.5 . . ?
H30A C30 H30B 109.5 . . ?
C27 C30 H30C 109.5 . . ?
H30A C30 H30C 109.5 . . ?
H30B C30 H30C 109.5 . . ?
C32 C31 C6 178.6(4) . . ?
C31 C32 C41 177.3(5) . . ?
C46 C41 C42 118.1(4) . . ?
C46 C41 C32 121.8(4) . . ?
C42 C41 C32 120.1(4) . . ?
C43 C42 C41 121.2(4) . . ?
C43 C42 H42 119.4 . . ?
C41 C42 H42 119.4 . . ?
C42 C43 C44 121.2(4) . . ?
C42 C43 H43 119.4 . . ?
C44 C43 H43 119.4 . . ?
C45 C44 C43 116.9(4) . . ?
C45 C44 C47 121.0(4) . . ?
C43 C44 C47 122.2(4) . . ?
C44 C45 C46 122.5(4) . . ?
C44 C45 H45 118.8 . . ?
C46 C45 H45 118.8 . . ?
C41 C46 C45 120.2(4) . . ?
C41 C46 H46 119.9 . . ?
C45 C46 H46 119.9 . . ?
C48' C47 C49' 111(2) . . ?
C50 C47 C49 110.4(5) . . ?
C48' C47 C50' 109(2) . . ?
C49' C47 C50' 109(2) . . ?
C50 C47 C48 108.5(5) . . ?
C49 C47 C48 107.2(5) . . ?
C50 C47 C44 108.9(4) . . ?
C48' C47 C44 112(2) . . ?
C49' C47 C44 111(3) . . ?
C49 C47 C44 109.8(4) . . ?
C50' C47 C44 105(4) . . ?
C48 C47 C44 111.9(4) . . ?
C47 C48 H48A 109.5 . . ?
C47 C48 H48B 109.5 . . ?
H48A C48 H48B 109.5 . . ?
C47 C48 H48C 109.5 . . ?
H48A C48 H48C 109.5 . . ?
H48B C48 H48C 109.5 . . ?
C47 C49 H49A 109.5 . . ?
C47 C49 H49B 109.5 . . ?
H49A C49 H49B 109.5 . . ?
C47 C49 H49C 109.5 . . ?
H49A C49 H49C 109.5 . . ?
H49B C49 H49C 109.5 . . ?
C47 C50 H50A 109.5 . . ?
C47 C50 H50B 109.5 . . ?
H50A C50 H50B 109.5 . . ?
C47 C50 H50C 109.5 . . ?
H50A C50 H50C 109.5 . . ?
H50B C50 H50C 109.5 . . ?
C47 C48' H48D 109.5 . . ?
C47 C48' H48E 109.5 . . ?
H48D C48' H48E 109.5 . . ?
C47 C48' H48F 109.5 . . ?
H48D C48' H48F 109.5 . . ?
H48E C48' H48F 109.5 . . ?
C47 C49' H49D 109.5 . . ?
C47 C49' H49E 109.5 . . ?
H49D C49' H49E 109.5 . . ?
C47 C49' H49F 109.5 . . ?
H49D C49' H49F 109.5 . . ?
H49E C49' H49F 109.5 . . ?
C47 C50' H50D 109.5 . . ?
C47 C50' H50E 109.5 . . ?
H50D C50' H50E 109.5 . . ?
C47 C50' H50F 109.5 . . ?
H50D C50' H50F 109.5 . . ?
H50E C50' H50F 109.5 . . ?

loop_
_geom_bond_atom_site_label_1
_geom_bond_atom_site_label_2
_geom_bond_distance
_geom_bond_site_symmetry_2
_geom_bond_publ_flag
Br1 C1 1.884(4) . ?
F1 C7 1.293(6) . ?
F2 C7 1.381(6) . ?
F3 C7 1.309(6) . ?
C1 C2 1.397(5) . ?
C1 C6 1.400(5) . ?
C2 C3 1.394(5) . ?
C2 C11 1.432(5) . ?
C3 C4 1.386(6) . ?
C3 H3 0.9500 . ?
C4 C5 1.383(5) . ?
C4 C7 1.488(6) . ?
C5 C6 1.405(5) . ?
C5 H5 0.9500 . ?
C6 C31 1.435(5) . ?
C11 C12 1.188(5) . ?
C12 C21 1.438(6) . ?
C21 C22 1.381(6) . ?
C21 C26 1.384(6) . ?
C22 C23 1.382(6) . ?
C22 H22 0.9500 . ?
C23 C24 1.384(6) . ?
C23 H23 0.9500 . ?
C24 C25 1.391(6) . ?
C24 C27 1.528(5) . ?
C25 C26 1.380(6) . ?
C25 H25 0.9500 . ?
C26 H26 0.9500 . ?
C27 C29 1.510(7) . ?
C27 C28 1.528(7) . ?
C27 C30 1.538(7) . ?
C28 H28A 0.9800 . ?
C28 H28B 0.9800 . ?
C28 H28C 0.9800 . ?
C29 H29A 0.9800 . ?
C29 H29B 0.9800 . ?
C29 H29C 0.9800 . ?
C30 H30A 0.9800 . ?
C30 H30B 0.9800 . ?
C30 H30C 0.9800 . ?
C31 C32 1.186(5) . ?
C32 C41 1.442(5) . ?
C41 C46 1.383(5) . ?
C41 C42 1.385(6) . ?
C42 C43 1.385(6) . ?
C42 H42 0.9500 . ?
C43 C44 1.388(6) . ?
C43 H43 0.9500 . ?
C44 C45 1.383(6) . ?
C44 C47 1.539(6) . ?
C45 C46 1.384(5) . ?
C45 H45 0.9500 . ?
C46 H46 0.9500 . ?
C47 C50 1.507(7) . ?
C47 C48' 1.510(16) . ?
C47 C49' 1.512(16) . ?
C47 C49 1.512(6) . ?
C47 C50' 1.522(16) . ?
C47 C48 1.537(7) . ?
C48 H48A 0.9800 . ?
C48 H48B 0.9800 . ?
C48 H48C 0.9800 . ?
C49 H49A 0.9800 . ?
C49 H49B 0.9800 . ?
C49 H49C 0.9800 . ?
C50 H50A 0.9800 . ?
C50 H50B 0.9800 . ?
C50 H50C 0.9800 . ?
C48' H48D 0.9800 . ?
C48' H48E 0.9800 . ?
C48' H48F 0.9800 . ?
C49' H49D 0.9800 . ?
C49' H49E 0.9800 . ?
C49' H49F 0.9800 . ?
C50' H50D 0.9800 . ?
C50' H50E 0.9800 . ?
C50' H50F 0.9800 . ?

loop_
_geom_torsion_atom_site_label_1
_geom_torsion_atom_site_label_2
_geom_torsion_atom_site_label_3
_geom_torsion_atom_site_label_4
_geom_torsion
_geom_torsion_site_symmetry_1
_geom_torsion_site_symmetry_2
_geom_torsion_site_symmetry_3
_geom_torsion_site_symmetry_4
_geom_torsion_publ_flag
C6 C1 C2 C3 2.5(6) . . . . ?
Br1 C1 C2 C3 -177.1(3) . . . . ?
C6 C1 C2 C11 -177.8(4) . . . . ?
Br1 C1 C2 C11 2.6(5) . . . . ?
C1 C2 C3 C4 -1.5(6) . . . . ?
C11 C2 C3 C4 178.8(4) . . . . ?
C2 C3 C4 C5 -0.4(6) . . . . ?
C2 C3 C4 C7 178.6(4) . . . . ?
C3 C4 C5 C6 1.4(6) . . . . ?
C7 C4 C5 C6 -177.6(4) . . . . ?
C2 C1 C6 C5 -1.5(6) . . . . ?
Br1 C1 C6 C5 178.1(3) . . . . ?
C2 C1 C6 C31 -179.0(3) . . . . ?
Br1 C1 C6 C31 0.6(5) . . . . ?
C4 C5 C6 C1 -0.5(6) . . . . ?
C4 C5 C6 C31 177.1(4) . . . . ?
C5 C4 C7 F1 -118.8(5) . . . . ?
C3 C4 C7 F1 62.2(6) . . . . ?
C5 C4 C7 F3 6.9(7) . . . . ?
C3 C4 C7 F3 -172.1(4) . . . . ?
C5 C4 C7 F2 125.2(4) . . . . ?
C3 C4 C7 F2 -53.8(6) . . . . ?
C26 C21 C22 C23 1.8(6) . . . . ?
C12 C21 C22 C23 -178.1(4) . . . . ?
C21 C22 C23 C24 -0.7(6) . . . . ?
C22 C23 C24 C25 -0.3(6) . . . . ?
C22 C23 C24 C27 -179.8(4) . . . . ?
C23 C24 C25 C26 0.2(7) . . . . ?
C27 C24 C25 C26 179.6(4) . . . . ?
C24 C25 C26 C21 1.0(8) . . . . ?
C22 C21 C26 C25 -1.9(7) . . . . ?
C12 C21 C26 C25 177.9(4) . . . . ?
C23 C24 C27 C29 -120.9(5) . . . . ?
C25 C24 C27 C29 59.7(6) . . . . ?
C23 C24 C27 C28 117.0(5) . . . . ?
C25 C24 C27 C28 -62.4(6) . . . . ?
C23 C24 C27 C30 -0.6(6) . . . . ?
C25 C24 C27 C30 -180.0(4) . . . . ?
C46 C41 C42 C43 0.2(6) . . . . ?
C32 C41 C42 C43 -179.1(4) . . . . ?
C41 C42 C43 C44 0.4(6) . . . . ?
C42 C43 C44 C45 -0.6(6) . . . . ?
C42 C43 C44 C47 179.3(4) . . . . ?
C43 C44 C45 C46 0.2(6) . . . . ?
C47 C44 C45 C46 -179.7(4) . . . . ?
C42 C41 C46 C45 -0.5(6) . . . . ?
C32 C41 C46 C45 178.8(3) . . . . ?
C44 C45 C46 C41 0.3(6) . . . . ?
C45 C44 C47 C50 65.6(6) . . . . ?
C43 C44 C47 C50 -114.3(6) . . . . ?
C45 C44 C47 C48' 134(2) . . . . ?
C43 C44 C47 C48' -46(3) . . . . ?
C45 C44 C47 C49' -101(3) . . . . ?
C43 C44 C47 C49' 79(3) . . . . ?
C45 C44 C47 C49 -55.4(6) . . . . ?
C43 C44 C47 C49 124.7(5) . . . . ?
C45 C44 C47 C50' 17(3) . . . . ?
C43 C44 C47 C50' -163(3) . . . . ?
C45 C44 C47 C48 -174.4(5) . . . . ?
C43 C44 C47 C48 5.7(7) . . . . ?
